data_1100529
loop_
_publ_author_name
'Baskaran, Subramanian'
'Aurich, Hans G\"unter'
'Biesemeier, Frank'
'Harms, Klaus'

_publ_section_title
;
 Effect of the substitution pattern on the oxidation of the isoxazolidine
 moiety in bi- and tricyclic compounds
;
_journal_coden_ASTM TETRAB
_journal_issue 40
_journal_name_full Tetrahedron
_journal_page_first 12249
_journal_page_last 12264
_journal_paper_doi 10.1016/s0040-4020(98)00765-0
_journal_volume 54
_journal_year 1998
_chemical_formula_sum 'C19 H21 N O3'
_space_group_IT_number 4
_symmetry_cell_setting monoclinic
_symmetry_space_group_name_Hall 'P 2yb'
_symmetry_space_group_name_H-M 'P 1 21 1'
_cell_angle_alpha 90
_cell_angle_beta 91.07(1)
_cell_angle_gamma 90
_cell_formula_units_Z 2
_cell_length_a 8.320(1)
_cell_length_b 7.893(1)
_cell_length_c 12.691(1)
_cod_original_sg_symbol_H-M 'P 21'
_cod_original_formula_sum 'C19 H21 N1 O3'
_cod_database_code 1100529

loop_
_symmetry_equiv_pos_site_id
_symmetry_equiv_pos_as_xyz
1 x,y,z
2 -x,1/2+y,-z

loop_
_atom_site_label
_atom_site_type_symbol
_atom_site_fract_x
_atom_site_fract_y
_atom_site_fract_z
O1 O -1.2045(2) -0.4947(3) -0.19298(14)
C1 C -1.0696(3) -0.3936(4) -0.16432(18)
C2 C -0.9229(3) -0.4700(4) -0.22090(17)
C3 C -0.9958(3) -0.6141(4) -0.28865(19)
C4 C -1.1734(3) -0.5650(5) -0.2945(2)
C5 C -0.9201(4) -0.6449(4) -0.3950(2)
O2 O -0.9930(3) -0.7913(3) -0.43988(16)
O3 O -0.94343(19) -0.2483(3) -0.34533(13)
N1 N -0.8470(2) -0.3345(3) -0.28517(14)
C6 C -0.6912(3) -0.3089(4) -0.27667(18)
C7 C -0.5986(3) -0.1831(4) -0.33181(17)
C8 C -0.4313(3) -0.1858(4) -0.3102(2)
C9 C -0.3301(3) -0.0717(4) -0.3573(2)
C10 C -0.3917(4) 0.0483(4) -0.4268(2)
C11 C -0.5564(3) 0.0538(4) -0.4483(2)
C12 C -0.6592(3) -0.0609(4) -0.40175(19)
C13 C -1.0511(3) -0.3879(4) -0.04519(19)
C14 C -1.1952(3) -0.3149(4) 0.01044(18)
C15 C -1.2422(3) -0.3827(4) 0.1067(2)
C16 C -1.3733(3) -0.3173(4) 0.1595(2)
C17 C -1.4606(3) -0.1860(5) 0.1173(2)
C18 C -1.4149(3) -0.1143(5) 0.0223(2)
C19 C -1.2824(2) -0.1797(4) -0.0299(2)
H1 H -1.100(4) -0.276(6) -0.194(2)
H2 H -0.844(3) -0.511(4) -0.173(2)
H3 H -0.973(4) -0.721(5) -0.251(2)
H4 H -1.204(4) -0.483(6) -0.349(3)
H5 H -1.250(4) -0.660(6) -0.307(3)
H6 H -0.930(4) -0.551(7) -0.441(3)
H7 H -0.810(5) -0.684(6) -0.384(3)
H8 H -1.039(5) -0.764(6) -0.494(4)
H9 H -0.634(3) -0.384(4) -0.226(2)
H10 H -0.384(4) -0.281(5) -0.257(3)
H11 H -0.217(4) -0.085(6) -0.344(3)
H12 H -0.321(4) 0.128(6) -0.460(3)
H13 H -0.603(4) 0.142(6) -0.494(2)
H14 H -0.774(4) -0.049(5) -0.416(2)
H15 H -1.015(4) -0.509(5) -0.020(3)
H16 H -0.955(4) -0.325(6) -0.029(2)
H17 H -1.183(4) -0.477(5) 0.138(2)
H18 H -1.405(5) -0.361(7) 0.225(4)
H19 H -1.557(5) -0.129(7) 0.161(3)
H20 H -1.482(5) -0.018(6) -0.007(3)
H21 H -1.255(4) -0.126(6) -0.088(3)

loop_
_atom_type_symbol
_atom_type_radius_bond
C 0.68
H 0.23
N 0.68
O 0.68
